data_4060927
loop_
_publ_author_name
'Kalikhman, Inna'
'Gostevskii, Boris'
'Botoshansky, Mark'
'Kaftory, Menahem'
'Tessier, Claire A.'
'Panzner, Matthew J.'
'Youngs, Wiley J.'
'Kost, Daniel'

_publ_section_title
;
 Octahedral and Bicapped-Tetrahedral Silicon Configurations in the Solid
 State and Their Dynamic Coexistence in Solution
;
_journal_coden_ASTM ORGND7
_journal_issue 5
_journal_name_full Organometallics
_journal_page_first 1252
_journal_page_last 1258
_journal_paper_doi 10.1021/om0509802
_journal_volume 25
_journal_year 2006
_chemical_formula_sum 'C30 H32 N4 O2 Si'
_chemical_formula_weight 508.69
_space_group_IT_number 14
_symmetry_cell_setting monoclinic
_symmetry_space_group_name_Hall '-P 2ybc'
_symmetry_space_group_name_H-M 'P 1 21/c 1'
_cell_angle_alpha 90.00
_cell_angle_beta 108.74(3)
_cell_angle_gamma 90.00
_cell_formula_units_Z 4
_cell_length_a 10.367(2)
_cell_length_b 25.806(5)
_cell_length_c 11.119(2)
_cell_measurement_temperature 230(1)
_cell_volume 2817.0(9)
_diffrn_ambient_temperature 293(2)
_exptl_crystal_density_diffrn 1.199
_cod_duplicate_entry 4074894
_cod_depositor_comments
;
The following automatic conversions were performed:
'_symmetry_cell_setting' value 'Monoclinic' changed to 'monoclinic'
according to '/home/saulius/struct/CIF-dictionaries/cif_core.dic'
dictionary named 'cif_core.dic' version 2.4.1 from 2010-06-29.

Automatic conversion script
Id: cif_fix_enum 1527 2010-12-29 10:47:43Z saulius 
;
_cod_original_sg_symbol_H-M 'P 21/c'
_cod_database_code 4060927

loop_
_symmetry_equiv_pos_as_xyz
'x, y, z'
'-x, y+1/2, -z+1/2'
'-x, -y, -z'
'x, -y-1/2, z-1/2'

loop_
_atom_site_label
_atom_site_type_symbol
_atom_site_fract_x
_atom_site_fract_y
_atom_site_fract_z
_atom_site_U_iso_or_equiv
_atom_site_adp_type
_atom_site_occupancy
_atom_site_symmetry_multiplicity
_atom_site_calc_flag
_atom_site_refinement_flags
_atom_site_disorder_assembly
_atom_site_disorder_group
Si1 Si 0.87908(6) 0.11575(2) 0.31961(5) 0.0345(2) Uani 1 1 d . . .
O1 O 1.02383(14) 0.12722(6) 0.43760(12) 0.0392(4) Uani 1 1 d . . .
O2 O 0.78894(14) 0.11890(5) 0.42126(12) 0.0378(4) Uani 1 1 d . . .
N1 N 1.18614(19) 0.14663(7) 0.33885(17) 0.0451(5) Uani 1 1 d . . .
N2 N 1.10001(19) 0.11416(7) 0.23762(16) 0.0448(5) Uani 1 1 d . . .
N3 N 0.57097(19) 0.08539(7) 0.32056(16) 0.0425(5) Uani 1 1 d . . .
N4 N 0.58954(19) 0.10607(7) 0.20658(16) 0.0450(5) Uani 1 1 d . . .
C1 C 1.1412(2) 0.14904(8) 0.4324(2) 0.0386(5) Uani 1 1 d . . .
C2 C 1.2205(2) 0.17642(8) 0.5504(2) 0.0418(6) Uani 1 1 d . . .
C3 C 1.1598(3) 0.19239(10) 0.6381(2) 0.0555(7) Uani 1 1 d . . .
H3 H 1.0676 0.1862 0.6232 0.067 Uiso 1 1 calc R . .
C4 C 1.2354(3) 0.21737(11) 0.7476(3) 0.0716(8) Uani 1 1 d . . .
H4 H 1.1937 0.2283 0.8059 0.086 Uiso 1 1 calc R . .
C5 C 1.3706(3) 0.22618(12) 0.7707(3) 0.0794(9) Uani 1 1 d . . .
H5 H 1.4212 0.2428 0.8451 0.095 Uiso 1 1 calc R . .
C6 C 1.4328(3) 0.21057(13) 0.6846(3) 0.0800(9) Uani 1 1 d . . .
H6 H 1.5253 0.2167 0.7008 0.096 Uiso 1 1 calc R . .
C7 C 1.3582(3) 0.18589(10) 0.5744(2) 0.0577(7) Uani 1 1 d . . .
H7 H 1.4002 0.1756 0.5159 0.069 Uiso 1 1 calc R . .
C8 C 1.1687(3) 0.06345(10) 0.2548(2) 0.0587(7) Uani 1 1 d . . .
H8A H 1.1672 0.0482 0.3331 0.088 Uiso 1 1 calc R . .
H8B H 1.2614 0.0680 0.2571 0.088 Uiso 1 1 calc R . .
H8C H 1.1223 0.0411 0.1854 0.088 Uiso 1 1 calc R . .
C9 C 1.1021(3) 0.13781(12) 0.1180(2) 0.0633(8) Uani 1 1 d . . .
H9A H 1.0571 0.1708 0.1072 0.095 Uiso 1 1 calc R . .
H9B H 1.0557 0.1156 0.0483 0.095 Uiso 1 1 calc R . .
H9C H 1.1947 0.1425 0.1203 0.095 Uiso 1 1 calc R . .
C10 C 0.6730(2) 0.09474(8) 0.41949(19) 0.0376(5) Uani 1 1 d . . .
C11 C 0.6667(2) 0.08077(8) 0.54650(19) 0.0385(5) Uani 1 1 d . . .
C12 C 0.7801(2) 0.08492(9) 0.6534(2) 0.0483(6) Uani 1 1 d . . .
H12 H 0.8621 0.0963 0.6456 0.058 Uiso 1 1 calc R . .
C13 C 0.7727(3) 0.07239(10) 0.7717(2) 0.0595(7) Uani 1 1 d . . .
H13 H 0.8499 0.0751 0.8429 0.071 Uiso 1 1 calc R . .
C14 C 0.6522(3) 0.05593(11) 0.7849(2) 0.0606(7) Uani 1 1 d . . .
H14 H 0.6472 0.0481 0.8649 0.073 Uiso 1 1 calc R . .
C15 C 0.5390(3) 0.05107(11) 0.6794(2) 0.0642(8) Uani 1 1 d . . .
H15 H 0.4576 0.0392 0.6878 0.077 Uiso 1 1 calc R . .
C16 C 0.5455(3) 0.06370(10) 0.5608(2) 0.0537(7) Uani 1 1 d . . .
H16 H 0.4681 0.0607 0.4899 0.064 Uiso 1 1 calc R . .
C17 C 0.5150(3) 0.07110(12) 0.1035(2) 0.0711(9) Uani 1 1 d . . .
H17A H 0.5588 0.0379 0.1155 0.107 Uiso 1 1 calc R . .
H17B H 0.5143 0.0853 0.0235 0.107 Uiso 1 1 calc R . .
H17C H 0.4231 0.0673 0.1040 0.107 Uiso 1 1 calc R . .
C18 C 0.5238(3) 0.15744(11) 0.1894(3) 0.0650(8) Uani 1 1 d . . .
H18A H 0.5736 0.1800 0.2572 0.097 Uiso 1 1 calc R . .
H18B H 0.4319 0.1540 0.1904 0.097 Uiso 1 1 calc R . .
H18C H 0.5231 0.1718 0.1096 0.097 Uiso 1 1 calc R . .
C19 C 0.8625(2) 0.04792(8) 0.26182(18) 0.0342(5) Uani 1 1 d . . .
C20 C 0.8594(2) 0.00821(9) 0.3460(2) 0.0431(6) Uani 1 1 d . . .
H20 H 0.8685 0.0164 0.4298 0.052 Uiso 1 1 calc R . .
C21 C 0.8433(3) -0.04297(10) 0.3077(2) 0.0568(7) Uani 1 1 d . . .
H21 H 0.8428 -0.0688 0.3660 0.068 Uiso 1 1 calc R . .
C22 C 0.8278(3) -0.05607(10) 0.1840(2) 0.0597(7) Uani 1 1 d . . .
H22 H 0.8154 -0.0905 0.1580 0.072 Uiso 1 1 calc R . .
C23 C 0.8309(3) -0.01789(10) 0.0994(2) 0.0544(7) Uani 1 1 d . . .
H23 H 0.8215 -0.0264 0.0157 0.065 Uiso 1 1 calc R . .
C24 C 0.8479(2) 0.03304(9) 0.13779(19) 0.0446(6) Uani 1 1 d . . .
H24 H 0.8497 0.0584 0.0789 0.053 Uiso 1 1 calc R . .
C25 C 0.8403(2) 0.17376(8) 0.21579(19) 0.0377(5) Uani 1 1 d . . .
C26 C 0.7786(2) 0.17295(10) 0.0844(2) 0.0483(6) Uani 1 1 d . . .
H26 H 0.7575 0.1413 0.0427 0.058 Uiso 1 1 calc R . .
C27 C 0.7483(3) 0.21842(12) 0.0149(2) 0.0612(8) Uani 1 1 d . . .
H27 H 0.7074 0.2171 -0.0728 0.073 Uiso 1 1 calc R . .
C28 C 0.7782(3) 0.26548(12) 0.0750(3) 0.0680(8) Uani 1 1 d . . .
H28 H 0.7572 0.2960 0.0281 0.082 Uiso 1 1 calc R . .
C29 C 0.8390(3) 0.26757(10) 0.2038(3) 0.0627(7) Uani 1 1 d . . .
H29 H 0.8589 0.2995 0.2445 0.075 Uiso 1 1 calc R . .
C30 C 0.8710(2) 0.22210(8) 0.2738(2) 0.0462(6) Uani 1 1 d . . .
H30 H 0.9138 0.2239 0.3611 0.055 Uiso 1 1 calc R . .

loop_
_atom_site_aniso_label
_atom_site_aniso_U_11
_atom_site_aniso_U_22
_atom_site_aniso_U_33
_atom_site_aniso_U_23
_atom_site_aniso_U_13
_atom_site_aniso_U_12
Si1 0.0393(4) 0.0326(4) 0.0301(3) -0.0001(2) 0.0092(3) -0.0024(3)
O1 0.0353(9) 0.0439(9) 0.0364(8) 0.0036(6) 0.0087(6) -0.0082(7)
O2 0.0384(9) 0.0373(9) 0.0397(8) -0.0080(6) 0.0152(7) -0.0112(7)
N1 0.0382(12) 0.0468(13) 0.0504(11) -0.0051(9) 0.0145(9) -0.0059(9)
N2 0.0398(12) 0.0474(13) 0.0462(11) -0.0028(9) 0.0125(9) -0.0020(10)
N3 0.0406(12) 0.0488(13) 0.0381(11) 0.0015(8) 0.0129(9) -0.0066(10)
N4 0.0437(12) 0.0515(13) 0.0383(10) 0.0040(8) 0.0111(9) -0.0032(10)
C1 0.0346(13) 0.0303(13) 0.0487(13) 0.0038(10) 0.0102(10) -0.0012(11)
C2 0.0411(14) 0.0321(13) 0.0495(13) -0.0010(10) 0.0110(11) -0.0064(11)
C3 0.0492(16) 0.0556(17) 0.0596(15) -0.0122(12) 0.0144(13) -0.0063(13)
C4 0.073(2) 0.073(2) 0.0664(18) -0.0285(14) 0.0200(15) -0.0102(17)
C5 0.074(2) 0.079(2) 0.075(2) -0.0310(16) 0.0106(17) -0.0229(18)
C6 0.0537(19) 0.092(2) 0.086(2) -0.0306(18) 0.0107(16) -0.0258(17)
C7 0.0454(16) 0.0586(18) 0.0655(16) -0.0098(13) 0.0129(13) -0.0121(13)
C8 0.0470(16) 0.0582(18) 0.0694(17) -0.0151(13) 0.0168(13) 0.0059(14)
C9 0.0489(16) 0.092(2) 0.0515(15) 0.0032(14) 0.0194(12) -0.0068(16)
C10 0.0358(14) 0.0334(13) 0.0436(13) -0.0017(9) 0.0128(11) -0.0013(11)
C11 0.0430(14) 0.0331(13) 0.0418(13) -0.0027(9) 0.0170(10) -0.0038(11)
C12 0.0473(16) 0.0537(16) 0.0444(14) -0.0026(11) 0.0156(11) -0.0055(13)
C13 0.0625(19) 0.072(2) 0.0397(14) -0.0001(12) 0.0103(12) -0.0037(15)
C14 0.074(2) 0.0676(19) 0.0463(15) 0.0074(12) 0.0279(14) 0.0012(16)
C15 0.0575(18) 0.082(2) 0.0602(17) 0.0078(14) 0.0285(14) -0.0119(16)
C16 0.0469(16) 0.0688(18) 0.0452(14) 0.0042(11) 0.0144(11) -0.0104(13)
C17 0.0629(19) 0.107(3) 0.0436(15) -0.0128(14) 0.0171(13) -0.0273(17)
C18 0.0461(16) 0.077(2) 0.0723(18) 0.0241(15) 0.0199(13) 0.0098(15)
C19 0.0346(12) 0.0322(13) 0.0339(11) -0.0002(9) 0.0085(9) -0.0017(10)
C20 0.0490(15) 0.0365(15) 0.0398(12) 0.0028(10) 0.0088(10) 0.0003(11)
C21 0.0659(19) 0.0394(16) 0.0628(17) 0.0117(12) 0.0174(13) 0.0025(13)
C22 0.0660(19) 0.0351(16) 0.0692(18) -0.0121(13) 0.0097(14) -0.0030(13)
C23 0.0594(17) 0.0512(17) 0.0466(14) -0.0163(12) 0.0085(12) -0.0015(13)
C24 0.0537(16) 0.0403(15) 0.0367(12) -0.0037(10) 0.0103(11) -0.0045(11)
C25 0.0341(13) 0.0385(14) 0.0422(12) 0.0013(10) 0.0143(10) -0.0011(11)
C26 0.0465(15) 0.0520(16) 0.0440(14) 0.0088(11) 0.0112(11) -0.0014(13)
C27 0.0580(18) 0.073(2) 0.0517(15) 0.0285(14) 0.0166(13) 0.0050(15)
C28 0.067(2) 0.057(2) 0.089(2) 0.0353(16) 0.0373(17) 0.0128(16)
C29 0.075(2) 0.0395(16) 0.082(2) 0.0085(13) 0.0364(16) 0.0014(14)
C30 0.0530(16) 0.0367(15) 0.0537(14) 0.0047(11) 0.0239(12) 0.0020(12)

loop_
_geom_bond_atom_site_label_1
_geom_bond_atom_site_label_2
_geom_bond_distance
_geom_bond_site_symmetry_2
_geom_bond_publ_flag
Si1 O1 1.6719(16) . ?
Si1 O2 1.6840(15) . ?
Si1 C25 1.854(2) . ?
Si1 C19 1.854(2) . ?
O1 C1 1.358(3) . ?
O2 C10 1.349(3) . ?
N1 C1 1.271(3) . ?
N1 N2 1.456(2) . ?
N2 C9 1.470(3) . ?
N2 C8 1.473(3) . ?
N3 C10 1.280(3) . ?
N3 N4 1.444(2) . ?
N4 C17 1.468(3) . ?
N4 C18 1.475(3) . ?
C1 C2 1.484(3) . ?
C2 C3 1.383(3) . ?
C2 C7 1.387(3) . ?
C3 C4 1.377(3) . ?
C3 H3 0.9300 . ?
C4 C5 1.361(4) . ?
C4 H4 0.9300 . ?
C5 C6 1.375(4) . ?
C5 H5 0.9300 . ?
C6 C7 1.377(3) . ?
C6 H6 0.9300 . ?
C7 H7 0.9300 . ?
C8 H8A 0.9600 . ?
C8 H8B 0.9600 . ?
C8 H8C 0.9600 . ?
C9 H9A 0.9600 . ?
C9 H9B 0.9600 . ?
C9 H9C 0.9600 . ?
C10 C11 1.479(3) . ?
C11 C12 1.382(3) . ?
C11 C16 1.387(3) . ?
C12 C13 1.380(3) . ?
C12 H12 0.9300 . ?
C13 C14 1.371(4) . ?
C13 H13 0.9300 . ?
C14 C15 1.373(4) . ?
C14 H14 0.9300 . ?
C15 C16 1.381(3) . ?
C15 H15 0.9300 . ?
C16 H16 0.9300 . ?
C17 H17A 0.9600 . ?
C17 H17B 0.9600 . ?
C17 H17C 0.9600 . ?
C18 H18A 0.9600 . ?
C18 H18B 0.9600 . ?
C18 H18C 0.9600 . ?
C19 C24 1.392(3) . ?
C19 C20 1.395(3) . ?
C20 C21 1.381(3) . ?
C20 H20 0.9300 . ?
C21 C22 1.375(3) . ?
C21 H21 0.9300 . ?
C22 C23 1.370(3) . ?
C22 H22 0.9300 . ?
C23 C24 1.376(3) . ?
C23 H23 0.9300 . ?
C24 H24 0.9300 . ?
C25 C30 1.393(3) . ?
C25 C26 1.394(3) . ?
C26 C27 1.385(3) . ?
C26 H26 0.9300 . ?
C27 C28 1.372(4) . ?
C27 H27 0.9300 . ?
C28 C29 1.369(4) . ?
C28 H28 0.9300 . ?
C29 C30 1.388(3) . ?
C29 H29 0.9300 . ?
C30 H30 0.9300 . ?

loop_
_cod_related_entry_id
_cod_related_entry_database
_cod_related_entry_code
1 ChemSpider 30659598
